data_4305544
loop_
_publ_author_name
'Ning Wang'
'Mei Wang'
'Tianbiao Liu'
'Ping Li'
'Tingting Zhang'
'Marcetta Y. Darensbourg'
'Licheng Sun'

_publ_section_title
;
CO-Migration in the Ligand Substitution Process of the Chelating
Diphosphite Diiron Complex (\m-pdt)[Fe(CO)3][Fe(CO){(EtO)2PN(Me)P(OEt)2}]
;
_journal_name_full 'Inorganic Chemistry'
_journal_page_first 6948
_journal_page_last 6955
_journal_paper_doi 10.1021/ic800525n
_journal_volume 47
_journal_year 2008
_chemical_formula_moiety 'C21 H44 Fe2 N O10 P3 S2'
_chemical_formula_sum 'C21 H44 Fe2 N O10 P3 S2'
_chemical_formula_weight 739.30
_chemical_name_systematic
; 
 ? 
;
_space_group_IT_number 14
_symmetry_cell_setting monoclinic
_symmetry_space_group_name_Hall '-P 2xac'
_symmetry_space_group_name_H-M 'P 21/c 1 1'
_atom_sites_solution_hydrogens geom
_atom_sites_solution_primary direct
_atom_sites_solution_secondary difmap
_audit_creation_method SHELXL-97
_cell_angle_alpha 90.000(5)
_cell_angle_beta 89.934(5)
_cell_angle_gamma 90.000(5)
_cell_formula_units_Z 4
_cell_length_a 16.509(5)
_cell_length_b 9.140(5)
_cell_length_c 22.877(5)
_cell_measurement_reflns_used 4119
_cell_measurement_temperature 273(2)
_cell_measurement_theta_max 24.26
_cell_measurement_theta_min 2.11
_cell_volume 3452(2)
_computing_cell_refinement 'Bruker SMART'
_computing_data_collection 'Bruker SMART'
_computing_data_reduction 'Bruker SAINT'
_computing_molecular_graphics 'Bruker SHELXTL'
_computing_publication_material 'Bruker SHELXTL'
_computing_structure_refinement 'SHELXL-97 (Sheldrick, 1997)'
_computing_structure_solution 'SHELXS-97 (Sheldrick, 1990)'
_diffrn_ambient_temperature 273(2)
_diffrn_measured_fraction_theta_full 0.804
_diffrn_measured_fraction_theta_max 0.804
_diffrn_measurement_device_type 'CCD area detector'
_diffrn_measurement_method 'phi and omega scans'
_diffrn_radiation_monochromator graphite
_diffrn_radiation_source 'fine-focus sealed tube'
_diffrn_radiation_type MoK\a
_diffrn_radiation_wavelength 0.71073
_diffrn_reflns_av_R_equivalents 0.0656
_diffrn_reflns_av_sigmaI/netI 0.1282
_diffrn_reflns_limit_h_max 21
_diffrn_reflns_limit_h_min -17
_diffrn_reflns_limit_k_max 8
_diffrn_reflns_limit_k_min -11
_diffrn_reflns_limit_l_max 29
_diffrn_reflns_limit_l_min -28
_diffrn_reflns_number 13926
_diffrn_reflns_theta_full 27.67
_diffrn_reflns_theta_max 27.67
_diffrn_reflns_theta_min 1.78
_exptl_absorpt_coefficient_mu 1.146
_exptl_absorpt_correction_T_max 0.944
_exptl_absorpt_correction_T_min 0.682
_exptl_absorpt_correction_type multi-scan
_exptl_absorpt_process_details SADABS
_exptl_crystal_colour red
_exptl_crystal_density_diffrn 1.423
_exptl_crystal_density_method 'not measured'
_exptl_crystal_description needle
_exptl_crystal_F_000 1544
_exptl_crystal_size_max 0.33
_exptl_crystal_size_mid 0.13
_exptl_crystal_size_min 0.05
_refine_diff_density_max 0.386
_refine_diff_density_min -0.285
_refine_diff_density_rms 0.072
_refine_ls_extinction_coef 0.00225(16)
_refine_ls_extinction_expression Fc^*^=kFc[1+0.001xFc^2^\l^3^/sin(2\q)]^-1/4^
_refine_ls_extinction_method SHELXL
_refine_ls_goodness_of_fit_ref 0.863
_refine_ls_hydrogen_treatment constr
_refine_ls_matrix_type full
_refine_ls_number_parameters 353
_refine_ls_number_reflns 6480
_refine_ls_number_restraints 0
_refine_ls_restrained_S_all 0.863
_refine_ls_R_factor_all 0.1135
_refine_ls_R_factor_gt 0.0559
_refine_ls_shift/su_max 0.001
_refine_ls_shift/su_mean 0.000
_refine_ls_structure_factor_coef Fsqd
_refine_ls_weighting_details 'calc w=1/[\s^2^(Fo^2^)+(0.0100P)^2^+0.0000P] where P=(Fo^2^+2Fc^2^)/3'
_refine_ls_weighting_scheme calc
_refine_ls_wR_factor_gt 0.1021
_refine_ls_wR_factor_ref 0.1120
_reflns_number_gt 2964
_reflns_number_total 6480
_reflns_threshold_expression >2sigma(I)
_cod_data_source_file ic800525n-file012_7.cif
_cod_data_source_block compound_7
_cod_depositor_comments
;
The following automatic conversions were performed:
'_symmetry_cell_setting' value 'Monoclinic' changed to 'monoclinic'
according to '/home/saulius/struct/CIF-dictionaries/cif_core.dic'
dictionary named 'cif_core.dic' version 2.4.1 from 2010-06-29.

Automatic conversion script
Id: cif_fix_enum 1527 2010-12-29 10:47:43Z saulius 
;
_cod_original_sg_symbol_H-M 'P 1 21/c 1 '
_cod_database_code 4305544

loop_
_symmetry_equiv_pos_as_xyz
'x, y, z'
'x+1/2, -y, -z+1/2'
'-x, -y, -z'
'-x-1/2, y, z-1/2'

loop_
_atom_site_label
_atom_site_type_symbol
_atom_site_fract_x
_atom_site_fract_y
_atom_site_fract_z
_atom_site_U_iso_or_equiv
_atom_site_adp_type
_atom_site_occupancy
_atom_site_symmetry_multiplicity
_atom_site_calc_flag
_atom_site_refinement_flags
_atom_site_disorder_assembly
_atom_site_disorder_group
Fe2 Fe 0.27883(4) 0.31029(8) 0.30785(3) 0.0494(2) Uani 1 1 d . . .
Fe1 Fe 0.25822(4) 0.27121(8) 0.20204(3) 0.0551(2) Uani 1 1 d . . .
S2 S 0.15838(7) 0.25014(15) 0.26935(5) 0.0603(4) Uani 1 1 d . . .
S1 S 0.32485(7) 0.11083(13) 0.26058(5) 0.0537(3) Uani 1 1 d . . .
P3 P 0.27025(9) 0.24485(18) 0.39752(6) 0.0678(4) Uani 1 1 d . . .
P2 P 0.40103(7) 0.38998(15) 0.30262(6) 0.0567(3) Uani 1 1 d . . .
P1 P 0.37566(8) 0.35619(16) 0.17875(6) 0.0640(4) Uani 1 1 d . . .
N1 N 0.4399(2) 0.3748(5) 0.23454(16) 0.0590(11) Uani 1 1 d . . .
C1 C 0.2340(4) 0.1643(9) 0.1417(3) 0.089(2) Uani 1 1 d . . .
C2 C 0.2103(3) 0.4331(8) 0.1793(3) 0.085(2) Uani 1 1 d . . .
C3 C 0.2453(3) 0.4860(7) 0.3179(2) 0.0639(14) Uani 1 1 d . . .
C7 C 0.1296(3) 0.0600(7) 0.2828(2) 0.0822(17) Uani 1 1 d . . .
H7A H 0.1287 0.0441 0.3247 0.099 Uiso 1 1 calc R . .
H7B H 0.0747 0.0461 0.2686 0.099 Uiso 1 1 calc R . .
C6 C 0.1821(4) -0.0545(7) 0.2558(3) 0.094(2) Uani 1 1 d . . .
H6A H 0.1587 -0.1495 0.2645 0.113 Uiso 1 1 calc R . .
H6B H 0.1805 -0.0421 0.2137 0.113 Uiso 1 1 calc R . .
C5 C 0.2667(3) -0.0564(6) 0.2739(2) 0.0749(16) Uani 1 1 d . . .
H5A H 0.2936 -0.1365 0.2540 0.090 Uiso 1 1 calc R . .
H5B H 0.2685 -0.0774 0.3155 0.090 Uiso 1 1 calc R . .
C19 C 0.1212(5) 0.3446(12) 0.4199(3) 0.155(4) Uani 1 1 d . . .
H19A H 0.1334 0.4002 0.3849 0.186 Uiso 1 1 calc R . .
H19B H 0.0822 0.2705 0.4086 0.186 Uiso 1 1 calc R . .
C21 C 0.2670(7) -0.0001(10) 0.4633(3) 0.174(5) Uani 1 1 d . . .
H21A H 0.3084 0.0289 0.4910 0.209 Uiso 1 1 calc R . .
H21B H 0.2153 0.0324 0.4787 0.209 Uiso 1 1 calc R . .
C17 C 0.3431(8) 0.3880(19) 0.4802(6) 0.282(9) Uani 1 1 d . . .
H17A H 0.3240 0.4751 0.4603 0.338 Uiso 1 1 calc R . .
H17B H 0.2970 0.3574 0.5035 0.338 Uiso 1 1 calc R . .
C18 C 0.3802(8) 0.4436(16) 0.5164(3) 0.267(8) Uani 1 1 d . . .
H18A H 0.3470 0.5141 0.5363 0.400 Uiso 1 1 calc R . .
H18B H 0.4262 0.4920 0.4995 0.400 Uiso 1 1 calc R . .
H18C H 0.3984 0.3712 0.5438 0.400 Uiso 1 1 calc R . .
C16 C 0.5501(4) 0.1643(8) 0.3982(3) 0.113(2) Uani 1 1 d . . .
H16A H 0.5624 0.0629 0.4046 0.169 Uiso 1 1 calc R . .
H16B H 0.5280 0.2057 0.4333 0.169 Uiso 1 1 calc R . .
H16C H 0.5988 0.2156 0.3878 0.169 Uiso 1 1 calc R . .
C15 C 0.4908(3) 0.1776(6) 0.3506(2) 0.0746(15) Uani 1 1 d . . .
H15A H 0.5125 0.1355 0.3150 0.089 Uiso 1 1 calc R . .
H15B H 0.4415 0.1256 0.3607 0.089 Uiso 1 1 calc R . .
C13 C 0.4640(7) 0.6312(10) 0.3447(6) 0.222(6) Uani 1 1 d . . .
H13A H 0.5158 0.6036 0.3280 0.267 Uiso 1 1 calc R . .
H13B H 0.4633 0.5900 0.3838 0.267 Uiso 1 1 calc R . .
C8 C 0.5267(3) 0.4045(8) 0.2233(3) 0.095(2) Uani 1 1 d . . .
H8A H 0.5381 0.3906 0.1825 0.142 Uiso 1 1 calc R . .
H8B H 0.5593 0.3386 0.2460 0.142 Uiso 1 1 calc R . .
H8C H 0.5390 0.5035 0.2341 0.142 Uiso 1 1 calc R . .
C11 C 0.4417(5) 0.1419(12) 0.1243(5) 0.171(4) Uani 1 1 d . . .
H11A H 0.3893 0.0940 0.1221 0.205 Uiso 1 1 calc R . .
H11B H 0.4686 0.1051 0.1590 0.205 Uiso 1 1 calc R . .
C12 C 0.4883(7) 0.0978(12) 0.0743(4) 0.216(5) Uani 1 1 d . . .
H12A H 0.4931 -0.0069 0.0738 0.325 Uiso 1 1 calc R . .
H12B H 0.5412 0.1409 0.0763 0.325 Uiso 1 1 calc R . .
H12C H 0.4616 0.1298 0.0393 0.325 Uiso 1 1 calc R . .
C9 C 0.3687(6) 0.6403(10) 0.1671(4) 0.143(3) Uani 1 1 d . . .
H9A H 0.4169 0.6696 0.1883 0.171 Uiso 1 1 calc R . .
H9B H 0.3237 0.6372 0.1944 0.171 Uiso 1 1 calc R . .
C10 C 0.3513(9) 0.7494(11) 0.1192(5) 0.276(8) Uani 1 1 d . . .
H10A H 0.3432 0.8445 0.1360 0.415 Uiso 1 1 calc R . .
H10B H 0.3033 0.7204 0.0985 0.415 Uiso 1 1 calc R . .
H10C H 0.3962 0.7527 0.0925 0.415 Uiso 1 1 calc R . .
C20 C 0.0843(7) 0.4307(18) 0.4536(4) 0.300(10) Uani 1 1 d . . .
H20A H 0.0374 0.4687 0.4341 0.449 Uiso 1 1 calc R . .
H20B H 0.1195 0.5099 0.4642 0.449 Uiso 1 1 calc R . .
H20C H 0.0680 0.3790 0.4882 0.449 Uiso 1 1 calc R . .
C22 C 0.2661(7) -0.1424(12) 0.4606(4) 0.232(6) Uani 1 1 d . . .
H22A H 0.2558 -0.1817 0.4988 0.348 Uiso 1 1 calc R . .
H22B H 0.3175 -0.1769 0.4467 0.348 Uiso 1 1 calc R . .
H22C H 0.2241 -0.1734 0.4344 0.348 Uiso 1 1 calc R . .
C14 C 0.4685(4) 0.7723(9) 0.3525(4) 0.147(3) Uani 1 1 d . . .
H14A H 0.5150 0.7948 0.3760 0.220 Uiso 1 1 calc R . .
H14B H 0.4204 0.8061 0.3718 0.220 Uiso 1 1 calc R . .
H14C H 0.4735 0.8199 0.3152 0.220 Uiso 1 1 calc R . .
O3 O 0.2205(2) 0.6066(5) 0.3238(2) 0.0968(13) Uani 1 1 d . . .
O2 O 0.1783(3) 0.5383(6) 0.1639(2) 0.128(2) Uani 1 1 d . . .
O1 O 0.2187(3) 0.0936(7) 0.10251(19) 0.137(2) Uani 1 1 d . . .
O11 O 0.2817(3) 0.0758(5) 0.40923(15) 0.1077(15) Uani 1 1 d . . .
O10 O 0.1905(3) 0.2716(7) 0.43393(19) 0.132(2) Uani 1 1 d . . .
O9 O 0.3361(3) 0.3036(9) 0.44115(18) 0.154(2) Uani 1 1 d . . .
O8 O 0.47373(19) 0.3298(4) 0.34207(16) 0.0741(10) Uani 1 1 d . . .
O7 O 0.4118(2) 0.5579(4) 0.31642(18) 0.0833(11) Uani 1 1 d . . .
O5 O 0.3799(3) 0.5085(5) 0.14348(19) 0.0994(14) Uani 1 1 d . . .
O6 O 0.4295(3) 0.2783(6) 0.1314(2) 0.1084(15) Uani 1 1 d . . .

loop_
_atom_site_aniso_label
_atom_site_aniso_U_11
_atom_site_aniso_U_22
_atom_site_aniso_U_33
_atom_site_aniso_U_23
_atom_site_aniso_U_13
_atom_site_aniso_U_12
Fe2 0.0486(4) 0.0442(4) 0.0553(4) -0.0005(3) -0.0063(3) -0.0013(3)
Fe1 0.0507(4) 0.0618(5) 0.0529(4) 0.0075(4) -0.0057(3) -0.0033(3)
S2 0.0471(7) 0.0688(9) 0.0651(8) 0.0059(7) -0.0043(6) -0.0062(6)
S1 0.0576(7) 0.0448(7) 0.0587(7) -0.0024(6) -0.0077(5) -0.0028(6)
P3 0.0787(10) 0.0713(11) 0.0533(8) -0.0032(8) -0.0015(7) -0.0003(8)
P2 0.0490(7) 0.0454(8) 0.0758(8) -0.0016(7) -0.0131(6) -0.0033(6)
P1 0.0582(8) 0.0625(10) 0.0713(9) 0.0027(8) 0.0090(7) -0.0022(7)
N1 0.040(2) 0.059(3) 0.078(3) -0.005(2) 0.0061(18) -0.0030(19)
C1 0.083(4) 0.122(6) 0.061(3) 0.011(4) -0.016(3) -0.024(4)
C2 0.053(3) 0.105(5) 0.096(4) 0.038(4) 0.008(3) 0.005(3)
C3 0.055(3) 0.055(4) 0.081(4) -0.005(3) -0.008(3) -0.005(3)
C7 0.070(4) 0.087(5) 0.090(4) -0.001(4) 0.002(3) -0.034(4)
C6 0.083(4) 0.071(4) 0.129(5) 0.006(4) -0.011(4) -0.029(4)
C5 0.098(4) 0.042(3) 0.085(4) -0.007(3) -0.007(3) -0.017(3)
C19 0.131(7) 0.230(12) 0.104(6) 0.000(7) 0.039(5) 0.044(8)
C21 0.355(15) 0.091(7) 0.076(5) 0.022(5) 0.039(6) -0.020(8)
C17 0.259(15) 0.31(2) 0.276(15) -0.196(14) -0.120(12) 0.005(12)
C18 0.380(17) 0.329(18) 0.092(6) -0.045(8) -0.067(8) -0.153(15)
C16 0.107(5) 0.095(6) 0.137(5) 0.016(5) -0.059(4) 0.001(4)
C15 0.067(3) 0.057(4) 0.099(4) -0.007(3) -0.023(3) 0.008(3)
C13 0.253(13) 0.074(7) 0.340(14) -0.085(9) -0.158(11) 0.026(7)
C8 0.050(3) 0.117(6) 0.117(4) -0.012(4) 0.014(3) -0.007(3)
C11 0.139(8) 0.105(8) 0.268(12) -0.032(9) 0.068(8) -0.025(7)
C12 0.318(13) 0.162(10) 0.170(8) -0.043(7) 0.135(9) 0.064(10)
C9 0.187(9) 0.094(7) 0.147(7) 0.009(6) 0.020(6) 0.010(6)
C10 0.46(2) 0.126(10) 0.247(13) 0.107(10) 0.090(13) 0.078(11)
C20 0.245(13) 0.49(3) 0.159(9) -0.072(13) 0.041(8) 0.199(17)
C22 0.44(2) 0.114(9) 0.138(8) 0.036(8) 0.068(10) -0.024(11)
C14 0.102(6) 0.091(6) 0.248(10) -0.055(7) -0.026(6) -0.019(5)
O3 0.079(3) 0.061(3) 0.150(4) -0.005(3) -0.008(2) 0.013(2)
O2 0.094(3) 0.127(4) 0.163(4) 0.071(4) 0.015(3) 0.036(3)
O1 0.184(5) 0.156(5) 0.072(3) -0.010(3) -0.033(3) -0.053(4)
O11 0.191(5) 0.079(3) 0.053(2) 0.011(2) 0.004(2) 0.016(3)
O10 0.120(4) 0.188(6) 0.088(3) 0.038(3) 0.034(3) 0.057(4)
O9 0.142(4) 0.258(8) 0.061(3) -0.043(4) -0.013(3) -0.061(5)
O8 0.057(2) 0.060(3) 0.105(3) -0.001(2) -0.0314(18) -0.0007(18)
O7 0.078(2) 0.049(2) 0.123(3) -0.007(2) -0.034(2) -0.007(2)
O5 0.103(3) 0.084(3) 0.112(3) 0.021(3) 0.020(3) -0.015(3)
O6 0.087(3) 0.120(4) 0.119(3) -0.040(3) 0.036(2) -0.008(3)

loop_
_atom_type_symbol
_atom_type_description
_atom_type_scat_dispersion_real
_atom_type_scat_dispersion_imag
_atom_type_scat_source
C C 0.0033 0.0016 'International Tables Vol C Tables 4.2.6.8 and 6.1.1.4'
N N 0.0061 0.0033 'International Tables Vol C Tables 4.2.6.8 and 6.1.1.4'
O O 0.0106 0.0060 'International Tables Vol C Tables 4.2.6.8 and 6.1.1.4'
S S 0.1246 0.1234 'International Tables Vol C Tables 4.2.6.8 and 6.1.1.4'
Fe Fe 0.3463 0.8444 'International Tables Vol C Tables 4.2.6.8 and 6.1.1.4'
P P 0.1023 0.0942 'International Tables Vol C Tables 4.2.6.8 and 6.1.1.4'
H H 0.0000 0.0000 'International Tables Vol C Tables 4.2.6.8 and 6.1.1.4'

loop_
_geom_angle_atom_site_label_1
_geom_angle_atom_site_label_2
_geom_angle_atom_site_label_3
_geom_angle
_geom_angle_site_symmetry_1
_geom_angle_site_symmetry_3
_geom_angle_publ_flag
C3 Fe2 P3 96.41(18) . . ?
C3 Fe2 P2 89.60(16) . . ?
P3 Fe2 P2 102.07(6) . . ?
C3 Fe2 S2 89.79(16) . . ?
P3 Fe2 S2 104.47(6) . . ?
P2 Fe2 S2 153.35(6) . . ?
C3 Fe2 S1 158.77(18) . . ?
P3 Fe2 S1 104.82(6) . . ?
P2 Fe2 S1 86.07(6) . . ?
S2 Fe2 S1 84.94(5) . . ?
C3 Fe2 Fe1 102.87(17) . . ?
P3 Fe2 Fe1 152.76(6) . . ?
P2 Fe2 Fe1 97.17(4) . . ?
S2 Fe2 Fe1 57.12(4) . . ?
S1 Fe2 Fe1 57.25(4) . . ?
C1 Fe1 C2 97.8(3) . . ?
C1 Fe1 P1 102.36(19) . . ?
C2 Fe1 P1 91.65(18) . . ?
C1 Fe1 S2 108.93(19) . . ?
C2 Fe1 S2 86.83(18) . . ?
P1 Fe1 S2 148.59(6) . . ?
C1 Fe1 S1 102.5(2) . . ?
C2 Fe1 S1 159.5(2) . . ?
P1 Fe1 S1 86.69(6) . . ?
S2 Fe1 S1 84.07(5) . . ?
C1 Fe1 Fe2 153.0(2) . . ?
C2 Fe1 Fe2 103.3(2) . . ?
P1 Fe1 Fe2 93.74(5) . . ?
S2 Fe1 Fe2 56.40(4) . . ?
S1 Fe1 Fe2 56.51(4) . . ?
C7 S2 Fe2 113.44(19) . . ?
C7 S2 Fe1 112.6(2) . . ?
Fe2 S2 Fe1 66.49(4) . . ?
C5 S1 Fe2 114.8(2) . . ?
C5 S1 Fe1 112.53(18) . . ?
Fe2 S1 Fe1 66.24(5) . . ?
O9 P3 O10 100.9(3) . . ?
O9 P3 O11 98.2(4) . . ?
O10 P3 O11 99.3(3) . . ?
O9 P3 Fe2 117.9(2) . . ?
O10 P3 Fe2 121.13(19) . . ?
O11 P3 Fe2 115.34(16) . . ?
O7 P2 O8 97.85(19) . . ?
O7 P2 N1 102.8(2) . . ?
O8 P2 N1 102.0(2) . . ?
O7 P2 Fe2 115.16(16) . . ?
O8 P2 Fe2 123.86(14) . . ?
N1 P2 Fe2 112.29(14) . . ?
O6 P1 O5 91.3(3) . . ?
O6 P1 N1 102.3(2) . . ?
O5 P1 N1 105.5(2) . . ?
O6 P1 Fe1 121.0(2) . . ?
O5 P1 Fe1 118.28(18) . . ?
N1 P1 Fe1 114.84(14) . . ?
C8 N1 P1 120.1(3) . . ?
C8 N1 P2 120.8(3) . . ?
P1 N1 P2 118.2(2) . . ?
O1 C1 Fe1 179.4(8) . . ?
O2 C2 Fe1 179.1(7) . . ?
O3 C3 Fe2 178.2(5) . . ?
C6 C7 S2 116.5(4) . . ?
C5 C6 C7 116.5(5) . . ?
C6 C5 S1 116.4(4) . . ?
C20 C19 O10 124.6(9) . . ?
C22 C21 O11 116.3(8) . . ?
C18 C17 O9 152.0(18) . . ?
O8 C15 C16 108.2(5) . . ?
O7 C13 C14 129.0(9) . . ?
O6 C11 C12 117.4(8) . . ?
O5 C9 C10 109.2(7) . . ?
C21 O11 P3 126.7(5) . . ?
C19 O10 P3 130.7(4) . . ?
C17 O9 P3 140.2(9) . . ?
C15 O8 P2 123.9(3) . . ?
C13 O7 P2 133.8(5) . . ?
C9 O5 P1 124.9(5) . . ?
C11 O6 P1 128.4(6) . . ?

loop_
_geom_bond_atom_site_label_1
_geom_bond_atom_site_label_2
_geom_bond_distance
_geom_bond_site_symmetry_2
_geom_bond_publ_flag
Fe2 C3 1.714(6) . ?
Fe2 P3 2.1414(15) . ?
Fe2 P2 2.1480(15) . ?
Fe2 S2 2.2442(14) . ?
Fe2 S1 2.2514(17) . ?
Fe2 Fe1 2.4708(10) . ?
Fe1 C1 1.737(7) . ?
Fe1 C2 1.757(7) . ?
Fe1 P1 2.1548(16) . ?
Fe1 S2 2.2627(14) . ?
Fe1 S1 2.2706(14) . ?
S2 C7 1.827(6) . ?
S1 C5 1.831(5) . ?
P3 O9 1.572(5) . ?
P3 O10 1.577(5) . ?
P3 O11 1.580(4) . ?
P2 O7 1.577(4) . ?
P2 O8 1.600(3) . ?
P2 N1 1.690(4) . ?
P1 O6 1.571(5) . ?
P1 O5 1.611(4) . ?
P1 N1 1.669(4) . ?
N1 C8 1.481(5) . ?
C1 O1 1.134(7) . ?
C2 O2 1.152(6) . ?
C3 O3 1.183(6) . ?
C7 C6 1.493(8) . ?
C6 C5 1.458(7) . ?
C19 C20 1.258(12) . ?
C19 O10 1.362(8) . ?
C21 C22 1.302(12) . ?
C21 O11 1.438(7) . ?
C17 C18 1.151(12) . ?
C17 O9 1.186(13) . ?
C16 C15 1.471(6) . ?
C15 O8 1.433(6) . ?
C13 O7 1.269(9) . ?
C13 C14 1.304(11) . ?
C11 O6 1.273(10) . ?
C11 C12 1.436(11) . ?
C9 O5 1.333(9) . ?
C9 C10 1.509(10) . ?
